data_4311589
loop_
_publ_author_name
'H. V. Rasika Dias'
'Shreeyukta Singh'

_publ_contact_author_address
;Department of Chemistry and Biochemistry
The University of Texas at Arlington
Arlington, Texas 76019-0065, USA
;
_publ_contact_author_email dias@uta.edu
_publ_contact_author_fax 817-272-3808
_publ_contact_author_name 'Prof. H. V. R. Dias'
_publ_contact_author_phone 817-272-3813
_publ_section_title
;
 Copper(I) Complexes of Fluorinated Triazapentadienyl Ligands: Synthesis
 and Characterization of [N{(C3F7)C(Dipp)N}2]CuL (Where L = NCCH3, CNBut,
 CO; Dipp = 2,6-Diisopropylphenyl)
;
_journal_name_full 'Inorganic Chemistry'
_journal_page_first 5786
_journal_page_last 5788
_journal_paper_doi 10.1021/ic049229w
_journal_volume 43
_journal_year 2004
_chemical_formula_sum 'C32 H35 F14 N3'
_chemical_formula_weight 727.63
_chemical_name_common '[N{(C3F7)C(Dipp)N}2]H'
_chemical_name_systematic
; 
 ? 
;
_space_group_IT_number 2
_symmetry_cell_setting triclinic
_symmetry_space_group_name_Hall '-P 1'
_symmetry_space_group_name_H-M 'P -1'
_atom_sites_solution_hydrogens geom
_atom_sites_solution_primary direct
_atom_sites_solution_secondary difmap
_audit_creation_method SHELXL-97
_cell_angle_alpha 92.937(3)
_cell_angle_beta 95.568(3)
_cell_angle_gamma 115.824(2)
_cell_formula_units_Z 2
_cell_length_a 10.253(2)
_cell_length_b 10.309(2)
_cell_length_c 17.601(4)
_cell_measurement_reflns_used 5862
_cell_measurement_temperature 100(2)
_cell_measurement_theta_max 28.30
_cell_measurement_theta_min 2.21
_cell_volume 1657.6(6)
_computing_cell_refinement 'Bruker SMART'
_computing_data_collection 'Bruker SMART'
_computing_data_reduction 'Bruker SAINT'
_computing_molecular_graphics 'Bruker SHELXTL'
_computing_publication_material 'Bruker SHELXTL'
_computing_structure_refinement 'SHELXL-97 (Sheldrick, 1997)'
_computing_structure_solution 'SHELXS-97 (Sheldrick, 1990)'
_diffrn_ambient_temperature 100(2)
_diffrn_measured_fraction_theta_full 0.958
_diffrn_measured_fraction_theta_max 0.958
_diffrn_measurement_device_type 'CCD area detector'
_diffrn_measurement_method 'phi and omega scans'
_diffrn_radiation_monochromator graphite
_diffrn_radiation_source 'fine-focus sealed tube'
_diffrn_radiation_type MoK\a
_diffrn_radiation_wavelength 0.71073
_diffrn_reflns_av_R_equivalents 0.0223
_diffrn_reflns_av_sigmaI/netI 0.0307
_diffrn_reflns_limit_h_max 13
_diffrn_reflns_limit_h_min -13
_diffrn_reflns_limit_k_max 13
_diffrn_reflns_limit_k_min -13
_diffrn_reflns_limit_l_max 23
_diffrn_reflns_limit_l_min -23
_diffrn_reflns_number 15430
_diffrn_reflns_theta_full 28.29
_diffrn_reflns_theta_max 28.29
_diffrn_reflns_theta_min 2.21
_exptl_absorpt_coefficient_mu 0.141
_exptl_absorpt_correction_T_max 0.9737
_exptl_absorpt_correction_T_min 0.9457
_exptl_absorpt_correction_type none
_exptl_absorpt_process_details SADABS
_exptl_crystal_colour colorless
_exptl_crystal_density_diffrn 1.458
_exptl_crystal_density_meas 0
_exptl_crystal_density_method 'not measured'
_exptl_crystal_description blocks
_exptl_crystal_F_000 748
_exptl_crystal_size_max 0.40
_exptl_crystal_size_mid 0.29
_exptl_crystal_size_min 0.19
_refine_diff_density_max 0.537
_refine_diff_density_min -0.252
_refine_diff_density_rms 0.053
_refine_ls_extinction_method none
_refine_ls_goodness_of_fit_ref 1.034
_refine_ls_hydrogen_treatment mixed
_refine_ls_matrix_type full
_refine_ls_number_parameters 454
_refine_ls_number_reflns 7912
_refine_ls_number_restraints 0
_refine_ls_restrained_S_all 1.034
_refine_ls_R_factor_all 0.0435
_refine_ls_R_factor_gt 0.0397
_refine_ls_shift/su_max 0.000
_refine_ls_shift/su_mean 0.000
_refine_ls_structure_factor_coef Fsqd
_refine_ls_weighting_details 'calc w=1/[\s^2^(Fo^2^)+(0.0570P)^2^+0.5567P] where P=(Fo^2^+2Fc^2^)/3'
_refine_ls_weighting_scheme calc
_refine_ls_wR_factor_gt 0.1042
_refine_ls_wR_factor_ref 0.1076
_reflns_number_gt 7086
_reflns_number_total 7912
_reflns_threshold_expression >2sigma(I)
_cod_data_source_file ic049229wsi20040614_092600_1.cif
_cod_data_source_block dias39s
_cod_depositor_comments
;
The following automatic conversions were performed:
'_symmetry_cell_setting' value 'Triclinic' changed to 'triclinic'
according to '/home/saulius/struct/CIF-dictionaries/cif_core.dic'
dictionary named 'cif_core.dic' version 2.4.1 from 2010-06-29.

Automatic conversion script
Id: cif_fix_enum 1527 2010-12-29 10:47:43Z saulius 
;
_cod_database_code 4311589

loop_
_symmetry_equiv_pos_as_xyz
'x, y, z'
'-x, -y, -z'

loop_
_atom_site_label
_atom_site_type_symbol
_atom_site_fract_x
_atom_site_fract_y
_atom_site_fract_z
_atom_site_U_iso_or_equiv
_atom_site_adp_type
_atom_site_occupancy
_atom_site_symmetry_multiplicity
_atom_site_calc_flag
_atom_site_refinement_flags
_atom_site_disorder_assembly
_atom_site_disorder_group
N1 N 0.64319(10) 0.28927(11) 0.22116(6) 0.01538(19) Uani 1 1 d . . .
N2 N 0.40065(10) 0.16471(10) 0.23676(5) 0.01573(19) Uani 1 1 d . . .
N3 N 0.15878(10) 0.13715(10) 0.24370(5) 0.01594(19) Uani 1 1 d . . .
F1 F 0.52854(8) 0.42784(8) 0.12057(4) 0.02249(16) Uani 1 1 d . . .
F2 F 0.32550(7) 0.22814(8) 0.09431(4) 0.02009(15) Uani 1 1 d . . .
F3 F 0.67933(8) 0.32702(9) 0.05508(4) 0.02500(17) Uani 1 1 d . . .
F4 F 0.53261(9) 0.10136(8) 0.06546(4) 0.02309(16) Uani 1 1 d . . .
F5 F 0.44951(9) 0.33614(9) -0.04313(4) 0.02735(17) Uani 1 1 d . . .
F6 F 0.33090(8) 0.10405(9) -0.04166(4) 0.02659(17) Uani 1 1 d . . .
F7 F 0.54279(9) 0.19585(9) -0.08033(4) 0.02663(17) Uani 1 1 d . . .
F8 F 0.28008(8) -0.05882(8) 0.12650(4) 0.02482(17) Uani 1 1 d . . .
F9 F 0.16878(8) -0.15139(8) 0.22362(4) 0.02532(17) Uani 1 1 d . . .
F10 F 0.03429(9) 0.01058(8) 0.08669(5) 0.02886(18) Uani 1 1 d . . .
F11 F -0.07086(8) -0.14307(9) 0.16827(5) 0.02986(18) Uani 1 1 d . . .
F12 F 0.08057(11) -0.18794(11) 0.00582(5) 0.0428(2) Uani 1 1 d . . .
F13 F -0.14132(10) -0.27242(10) 0.02901(6) 0.0418(2) Uani 1 1 d . . .
F14 F 0.00801(11) -0.33753(9) 0.09107(6) 0.0404(2) Uani 1 1 d . . .
C1 C 0.49881(12) 0.23714(12) 0.19630(6) 0.0143(2) Uani 1 1 d . . .
C2 C 0.24987(12) 0.09982(12) 0.21808(6) 0.0148(2) Uani 1 1 d . . .
C9 C 0.70203(12) 0.28502(12) 0.29829(6) 0.0157(2) Uani 1 1 d . . .
C10 C 0.69202(12) 0.15409(13) 0.32212(7) 0.0179(2) Uani 1 1 d . . .
C11 C 0.75380(14) 0.15702(14) 0.39696(7) 0.0228(2) Uani 1 1 d . . .
H11 H 0.7481 0.0697 0.4151 0.027 Uiso 1 1 calc R . .
C12 C 0.82306(14) 0.28492(15) 0.44507(7) 0.0256(3) Uani 1 1 d . . .
H12 H 0.8636 0.2844 0.4959 0.031 Uiso 1 1 calc R . .
C13 C 0.83379(14) 0.41407(14) 0.41959(7) 0.0237(3) Uani 1 1 d . . .
H13 H 0.8824 0.5013 0.4531 0.028 Uiso 1 1 calc R . .
C14 C 0.77407(12) 0.41740(13) 0.34546(7) 0.0184(2) Uani 1 1 d . . .
C15 C 0.62138(13) 0.01228(13) 0.27017(7) 0.0201(2) Uani 1 1 d . . .
H15 H 0.5774 0.0296 0.2208 0.024 Uiso 1 1 calc R . .
C16 C 0.73650(15) -0.03789(15) 0.25202(9) 0.0290(3) Uani 1 1 d . . .
H16A H 0.8115 0.0369 0.2272 0.044 Uiso 1 1 calc R . .
H16B H 0.6896 -0.1281 0.2175 0.044 Uiso 1 1 calc R . .
H16C H 0.7819 -0.0546 0.2997 0.044 Uiso 1 1 calc R . .
C17 C 0.49911(14) -0.10551(14) 0.30571(8) 0.0271(3) Uani 1 1 d . . .
H17A H 0.5408 -0.1292 0.3524 0.041 Uiso 1 1 calc R . .
H17B H 0.4498 -0.1924 0.2689 0.041 Uiso 1 1 calc R . .
H17C H 0.4284 -0.0704 0.3187 0.041 Uiso 1 1 calc R . .
C18 C 0.78080(13) 0.55701(13) 0.31718(7) 0.0214(2) Uani 1 1 d . . .
H18 H 0.7882 0.5519 0.2610 0.026 Uiso 1 1 calc R . .
C20 C 0.63857(15) 0.56811(15) 0.32708(9) 0.0281(3) Uani 1 1 d . . .
H20A H 0.5550 0.4815 0.3008 0.042 Uiso 1 1 calc R . .
H20B H 0.6408 0.6542 0.3049 0.042 Uiso 1 1 calc R . .
H20C H 0.6293 0.5757 0.3818 0.042 Uiso 1 1 calc R . .
C19 C 0.91370(15) 0.69278(14) 0.35582(9) 0.0295(3) Uani 1 1 d . . .
H19A H 0.9030 0.7082 0.4098 0.044 Uiso 1 1 calc R . .
H19B H 0.9207 0.7769 0.3297 0.044 Uiso 1 1 calc R . .
H19C H 1.0025 0.6803 0.3527 0.044 Uiso 1 1 calc R . .
C21 C 0.20968(12) 0.26939(12) 0.29334(7) 0.0165(2) Uani 1 1 d . . .
C22 C 0.26244(13) 0.27462(13) 0.37096(7) 0.0200(2) Uani 1 1 d . . .
C23 C 0.29738(15) 0.40030(15) 0.41892(7) 0.0250(3) Uani 1 1 d . . .
H23 H 0.3336 0.4062 0.4714 0.030 Uiso 1 1 calc R . .
C24 C 0.28055(15) 0.51690(14) 0.39188(8) 0.0261(3) Uani 1 1 d . . .
H24 H 0.3044 0.6012 0.4256 0.031 Uiso 1 1 calc R . .
C25 C 0.22880(14) 0.50952(13) 0.31542(7) 0.0224(2) Uani 1 1 d . . .
H25 H 0.2178 0.5897 0.2970 0.027 Uiso 1 1 calc R . .
C26 C 0.19239(12) 0.38627(13) 0.26472(7) 0.0176(2) Uani 1 1 d . . .
C27 C 0.27269(14) 0.14523(14) 0.40352(7) 0.0221(2) Uani 1 1 d . . .
H27 H 0.2667 0.0769 0.3594 0.027 Uiso 1 1 calc R . .
C29 C 0.14193(15) 0.06632(16) 0.44645(9) 0.0309(3) Uani 1 1 d . . .
H29A H 0.1481 0.1290 0.4918 0.046 Uiso 1 1 calc R . .
H29B H 0.1428 -0.0230 0.4625 0.046 Uiso 1 1 calc R . .
H29C H 0.0511 0.0424 0.4126 0.046 Uiso 1 1 calc R . .
C28 C 0.41638(16) 0.18638(18) 0.45519(9) 0.0338(3) Uani 1 1 d . . .
H28A H 0.4986 0.2405 0.4273 0.051 Uiso 1 1 calc R . .
H28B H 0.4215 0.0983 0.4701 0.051 Uiso 1 1 calc R . .
H28C H 0.4212 0.2468 0.5012 0.051 Uiso 1 1 calc R . .
C30 C 0.13339(12) 0.38073(13) 0.18141(7) 0.0176(2) Uani 1 1 d . . .
H30 H 0.1278 0.2916 0.1530 0.021 Uiso 1 1 calc R . .
C31 C -0.02169(13) 0.36947(15) 0.17547(8) 0.0251(3) Uani 1 1 d . . .
H31A H -0.0857 0.2821 0.1974 0.038 Uiso 1 1 calc R . .
H31B H -0.0591 0.3640 0.1214 0.038 Uiso 1 1 calc R . .
H31C H -0.0192 0.4551 0.2038 0.038 Uiso 1 1 calc R . .
C32 C 0.23348(14) 0.51201(14) 0.14334(8) 0.0237(3) Uani 1 1 d . . .
H32A H 0.2330 0.5999 0.1670 0.036 Uiso 1 1 calc R . .
H32B H 0.1981 0.4987 0.0884 0.036 Uiso 1 1 calc R . .
H32C H 0.3333 0.5213 0.1503 0.036 Uiso 1 1 calc R . .
C3 C 0.47059(12) 0.28143(12) 0.11629(6) 0.0159(2) Uani 1 1 d . . .
C4 C 0.53771(12) 0.23044(13) 0.05220(7) 0.0172(2) Uani 1 1 d . . .
C5 C 0.46217(13) 0.21608(14) -0.03042(7) 0.0203(2) Uani 1 1 d . . .
C6 C 0.18563(12) -0.05137(12) 0.17320(7) 0.0171(2) Uani 1 1 d . . .
C7 C 0.03579(13) -0.09983(13) 0.12337(7) 0.0201(2) Uani 1 1 d . . .
C8 C -0.00394(15) -0.22742(15) 0.06095(8) 0.0278(3) Uani 1 1 d . . .
H1 H 0.7001(17) 0.3457(16) 0.1943(9) 0.016(3) Uiso 1 1 d . . .

loop_
_atom_site_aniso_label
_atom_site_aniso_U_11
_atom_site_aniso_U_22
_atom_site_aniso_U_33
_atom_site_aniso_U_23
_atom_site_aniso_U_13
_atom_site_aniso_U_12
N1 0.0133(4) 0.0174(4) 0.0150(4) 0.0037(4) 0.0016(4) 0.0062(4)
N2 0.0145(4) 0.0181(4) 0.0150(4) 0.0011(4) 0.0000(3) 0.0081(4)
N3 0.0158(4) 0.0164(4) 0.0160(4) 0.0022(4) 0.0015(4) 0.0075(4)
F1 0.0294(4) 0.0172(3) 0.0241(4) 0.0055(3) 0.0039(3) 0.0129(3)
F2 0.0159(3) 0.0309(4) 0.0172(3) 0.0049(3) 0.0006(3) 0.0139(3)
F3 0.0153(3) 0.0340(4) 0.0243(4) 0.0037(3) 0.0042(3) 0.0092(3)
F4 0.0342(4) 0.0257(4) 0.0192(3) 0.0052(3) 0.0057(3) 0.0215(3)
F5 0.0378(4) 0.0296(4) 0.0227(4) 0.0089(3) 0.0036(3) 0.0217(4)
F6 0.0232(4) 0.0304(4) 0.0219(4) -0.0001(3) -0.0013(3) 0.0091(3)
F7 0.0334(4) 0.0344(4) 0.0178(3) 0.0053(3) 0.0090(3) 0.0189(3)
F8 0.0190(3) 0.0264(4) 0.0295(4) -0.0072(3) 0.0030(3) 0.0116(3)
F9 0.0290(4) 0.0182(3) 0.0267(4) 0.0046(3) -0.0050(3) 0.0101(3)
F10 0.0343(4) 0.0253(4) 0.0285(4) -0.0012(3) -0.0114(3) 0.0183(3)
F11 0.0162(3) 0.0322(4) 0.0378(5) -0.0042(3) 0.0028(3) 0.0085(3)
F12 0.0506(6) 0.0518(6) 0.0259(4) -0.0120(4) -0.0009(4) 0.0256(5)
F13 0.0323(5) 0.0382(5) 0.0496(6) -0.0196(4) -0.0238(4) 0.0192(4)
F14 0.0496(5) 0.0242(4) 0.0468(5) -0.0086(4) -0.0183(4) 0.0221(4)
C1 0.0159(5) 0.0150(5) 0.0142(5) 0.0000(4) 0.0002(4) 0.0095(4)
C2 0.0150(5) 0.0159(5) 0.0129(5) 0.0024(4) 0.0003(4) 0.0065(4)
C9 0.0125(5) 0.0199(5) 0.0151(5) 0.0019(4) 0.0002(4) 0.0080(4)
C10 0.0149(5) 0.0193(5) 0.0201(5) 0.0019(4) 0.0002(4) 0.0084(4)
C11 0.0218(6) 0.0240(6) 0.0237(6) 0.0066(5) -0.0018(5) 0.0118(5)
C12 0.0243(6) 0.0301(7) 0.0193(6) 0.0026(5) -0.0057(5) 0.0109(5)
C13 0.0219(6) 0.0233(6) 0.0208(6) -0.0016(5) -0.0035(5) 0.0071(5)
C14 0.0156(5) 0.0190(5) 0.0196(5) 0.0016(4) 0.0009(4) 0.0070(4)
C15 0.0214(6) 0.0186(5) 0.0214(6) 0.0013(4) -0.0013(4) 0.0109(5)
C16 0.0294(7) 0.0231(6) 0.0391(8) 0.0025(5) 0.0077(6) 0.0152(5)
C17 0.0223(6) 0.0223(6) 0.0320(7) 0.0021(5) 0.0001(5) 0.0063(5)
C18 0.0221(6) 0.0183(5) 0.0218(6) 0.0008(4) -0.0002(5) 0.0079(5)
C20 0.0275(7) 0.0237(6) 0.0355(7) 0.0025(5) 0.0013(5) 0.0142(5)
C19 0.0275(7) 0.0201(6) 0.0343(7) 0.0001(5) -0.0014(6) 0.0059(5)
C21 0.0134(5) 0.0177(5) 0.0177(5) 0.0003(4) 0.0030(4) 0.0062(4)
C22 0.0202(5) 0.0232(6) 0.0180(5) 0.0018(4) 0.0034(4) 0.0107(5)
C23 0.0286(6) 0.0281(6) 0.0167(6) -0.0017(5) 0.0020(5) 0.0117(5)
C24 0.0288(6) 0.0224(6) 0.0245(6) -0.0055(5) 0.0033(5) 0.0099(5)
C25 0.0234(6) 0.0189(5) 0.0260(6) 0.0008(5) 0.0045(5) 0.0102(5)
C26 0.0146(5) 0.0184(5) 0.0198(5) 0.0015(4) 0.0033(4) 0.0071(4)
C27 0.0270(6) 0.0259(6) 0.0156(5) 0.0025(4) 0.0018(5) 0.0138(5)
C29 0.0255(6) 0.0292(7) 0.0347(7) 0.0095(6) 0.0036(5) 0.0086(5)
C28 0.0243(7) 0.0405(8) 0.0378(8) 0.0131(6) 0.0012(6) 0.0151(6)
C30 0.0161(5) 0.0187(5) 0.0201(5) 0.0025(4) 0.0024(4) 0.0095(4)
C31 0.0174(6) 0.0294(6) 0.0301(7) 0.0045(5) 0.0026(5) 0.0119(5)
C32 0.0225(6) 0.0238(6) 0.0270(6) 0.0075(5) 0.0071(5) 0.0110(5)
C3 0.0154(5) 0.0179(5) 0.0167(5) 0.0032(4) 0.0016(4) 0.0095(4)
C4 0.0167(5) 0.0204(5) 0.0167(5) 0.0042(4) 0.0026(4) 0.0097(4)
C5 0.0233(6) 0.0243(6) 0.0161(5) 0.0052(4) 0.0038(4) 0.0126(5)
C6 0.0162(5) 0.0181(5) 0.0189(5) 0.0019(4) 0.0010(4) 0.0095(4)
C7 0.0187(5) 0.0197(5) 0.0225(6) -0.0014(4) -0.0026(4) 0.0104(4)
C8 0.0276(7) 0.0267(6) 0.0293(7) -0.0068(5) -0.0101(5) 0.0160(5)

loop_
_atom_type_symbol
_atom_type_description
_atom_type_scat_dispersion_real
_atom_type_scat_dispersion_imag
_atom_type_scat_source
C C 0.0033 0.0016 'International Tables Vol C Tables 4.2.6.8 and 6.1.1.4'
H H 0.0000 0.0000 'International Tables Vol C Tables 4.2.6.8 and 6.1.1.4'
N N 0.0061 0.0033 'International Tables Vol C Tables 4.2.6.8 and 6.1.1.4'
F F 0.0171 0.0103 'International Tables Vol C Tables 4.2.6.8 and 6.1.1.4'

loop_
_geom_angle_atom_site_label_1
_geom_angle_atom_site_label_2
_geom_angle_atom_site_label_3
_geom_angle
_geom_angle_site_symmetry_1
_geom_angle_site_symmetry_3
_geom_angle_publ_flag
C1 N1 C9 124.11(10) . . ?
C1 N2 C2 129.08(10) . . ?
C2 N3 C21 119.90(10) . . ?
N2 C1 N1 122.54(10) . . ?
N2 C1 C3 125.37(10) . . ?
N1 C1 C3 112.05(9) . . ?
N3 C2 N2 128.20(11) . . ?
N3 C2 C6 116.09(10) . . ?
N2 C2 C6 114.55(9) . . ?
C10 C9 C14 122.85(11) . . ?
C10 C9 N1 119.85(10) . . ?
C14 C9 N1 117.23(10) . . ?
C9 C10 C11 117.36(11) . . ?
C9 C10 C15 123.14(10) . . ?
C11 C10 C15 119.48(11) . . ?
C12 C11 C10 121.10(11) . . ?
C11 C12 C13 120.44(11) . . ?
C12 C13 C14 120.87(11) . . ?
C13 C14 C9 117.36(11) . . ?
C13 C14 C18 121.70(11) . . ?
C9 C14 C18 120.91(10) . . ?
C10 C15 C17 111.50(10) . . ?
C10 C15 C16 110.50(10) . . ?
C17 C15 C16 110.54(11) . . ?
C14 C18 C19 113.28(10) . . ?
C14 C18 C20 110.16(10) . . ?
C19 C18 C20 110.68(11) . . ?
C26 C21 C22 121.46(11) . . ?
C26 C21 N3 118.55(10) . . ?
C22 C21 N3 119.71(10) . . ?
C23 C22 C21 117.87(11) . . ?
C23 C22 C27 120.24(11) . . ?
C21 C22 C27 121.79(11) . . ?
C24 C23 C22 121.61(12) . . ?
C25 C24 C23 119.55(12) . . ?
C24 C25 C26 121.25(12) . . ?
C25 C26 C21 118.26(11) . . ?
C25 C26 C30 119.90(11) . . ?
C21 C26 C30 121.83(10) . . ?
C22 C27 C28 112.96(11) . . ?
C22 C27 C29 109.56(11) . . ?
C28 C27 C29 110.85(11) . . ?
C26 C30 C32 112.01(10) . . ?
C26 C30 C31 110.32(10) . . ?
C32 C30 C31 110.36(10) . . ?
F2 C3 F1 107.74(9) . . ?
F2 C3 C1 109.85(9) . . ?
F1 C3 C1 108.81(9) . . ?
F2 C3 C4 108.12(9) . . ?
F1 C3 C4 107.56(9) . . ?
C1 C3 C4 114.53(9) . . ?
F4 C4 F3 108.19(9) . . ?
F4 C4 C5 107.98(10) . . ?
F3 C4 C5 107.63(9) . . ?
F4 C4 C3 109.42(9) . . ?
F3 C4 C3 108.49(9) . . ?
C5 C4 C3 114.94(9) . . ?
F6 C5 F5 109.35(10) . . ?
F6 C5 F7 108.42(10) . . ?
F5 C5 F7 108.70(9) . . ?
F6 C5 C4 110.92(10) . . ?
F5 C5 C4 110.14(10) . . ?
F7 C5 C4 109.26(10) . . ?
F8 C6 F9 106.59(9) . . ?
F8 C6 C2 110.22(9) . . ?
F9 C6 C2 108.95(9) . . ?
F8 C6 C7 107.58(9) . . ?
F9 C6 C7 107.43(9) . . ?
C2 C6 C7 115.67(9) . . ?
F11 C7 F10 109.13(10) . . ?
F11 C7 C8 106.76(10) . . ?
F10 C7 C8 106.63(10) . . ?
F11 C7 C6 109.62(10) . . ?
F10 C7 C6 110.15(10) . . ?
C8 C7 C6 114.38(10) . . ?
F12 C8 F14 108.75(12) . . ?
F12 C8 F13 107.72(12) . . ?
F14 C8 F13 108.44(12) . . ?
F12 C8 C7 111.67(11) . . ?
F14 C8 C7 110.99(11) . . ?
F13 C8 C7 109.16(11) . . ?

loop_
_geom_bond_atom_site_label_1
_geom_bond_atom_site_label_2
_geom_bond_distance
_geom_bond_site_symmetry_2
_geom_bond_publ_flag
N1 C1 1.3523(14) . ?
N1 C9 1.4419(14) . ?
N2 C1 1.2714(15) . ?
N2 C2 1.3868(14) . ?
N3 C2 1.2651(15) . ?
N3 C21 1.4366(15) . ?
F1 C3 1.3547(13) . ?
F2 C3 1.3486(13) . ?
F3 C4 1.3503(14) . ?
F4 C4 1.3422(14) . ?
F5 C5 1.3273(14) . ?
F6 C5 1.3248(15) . ?
F7 C5 1.3306(14) . ?
F8 C6 1.3535(13) . ?
F9 C6 1.3598(14) . ?
F10 C7 1.3421(14) . ?
F11 C7 1.3408(15) . ?
F12 C8 1.3245(18) . ?
F13 C8 1.3287(15) . ?
F14 C8 1.3247(16) . ?
C1 C3 1.5417(15) . ?
C2 C6 1.5382(16) . ?
C9 C10 1.3979(16) . ?
C9 C14 1.4086(16) . ?
C10 C11 1.3981(16) . ?
C10 C15 1.5199(16) . ?
C11 C12 1.3831(19) . ?
C12 C13 1.3890(18) . ?
C13 C14 1.3950(17) . ?
C14 C18 1.5224(17) . ?
C15 C17 1.5302(18) . ?
C15 C16 1.5332(17) . ?
C18 C19 1.5296(18) . ?
C18 C20 1.5370(18) . ?
C21 C26 1.4029(16) . ?
C21 C22 1.4090(16) . ?
C22 C23 1.3945(17) . ?
C22 C27 1.5191(17) . ?
C23 C24 1.3873(19) . ?
C24 C25 1.3836(19) . ?
C25 C26 1.3986(17) . ?
C26 C30 1.5194(16) . ?
C27 C28 1.5274(19) . ?
C27 C29 1.5295(19) . ?
C30 C32 1.5330(16) . ?
C30 C31 1.5356(16) . ?
C3 C4 1.5580(16) . ?
C4 C5 1.5479(16) . ?
C6 C7 1.5505(16) . ?
C7 C8 1.5496(17) . ?

loop_
_cod_related_entry_id
_cod_related_entry_database
_cod_related_entry_code
1 ChemSpider 30660891
